data_7156207
loop_
_publ_author_name
'Ben Haj Salah, Khoubaib'
'Das, Sanjit'
'Ruiz, Nicolas'
'Andreu, Vanessa'
'Martinez, Jean'
'Wenger, Emmanuel'
'Amblard, Muriel'
'Didierjean, Claude'
'Legrand, Baptiste'
'Inguimbert, Nicolas'

_publ_section_title
;
 How are 1,2,3-triazoles accommodated in helical secondary structures?
;
_journal_issue 19
_journal_name_full 'Organic &amp; biomolecular chemistry'
_journal_page_first 3576
_journal_page_last 3583
_journal_paper_doi 10.1039/c8ob00686e
_journal_volume 16
_journal_year 2018
_chemical_absolute_configuration syn
_chemical_formula_sum 'C71 H114 N18 O17'
_chemical_formula_weight 1491.80
_space_group_crystal_system orthorhombic
_space_group_IT_number 19
_space_group_name_Hall 'P 2ac 2ab'
_space_group_name_H-M_alt 'P 21 21 21'
_symmetry_space_group_name_Hall 'P 2ac 2ab'
_symmetry_space_group_name_H-M 'P 21 21 21'
_atom_sites_solution_hydrogens geom
_audit_creation_method SHELXL-2014/7
_audit_update_record
;
2017-07-03 deposited with the CCDC.
2018-04-12 downloaded from the CCDC.
;
_cell_angle_alpha 90
_cell_angle_beta 90
_cell_angle_gamma 90
_cell_formula_units_Z 4
_cell_length_a 10.1857(2)
_cell_length_b 17.9944(4)
_cell_length_c 46.7774(9)
_cell_measurement_reflns_used 40992
_cell_measurement_temperature 110(2)
_cell_measurement_theta_max 62.716
_cell_measurement_theta_min 3.099
_cell_volume 8573.6(3)
_computing_structure_refinement 'SHELXL-2014/7 (Sheldrick, 2014)'
_diffrn_ambient_temperature 110(2)
_diffrn_measured_fraction_theta_full 0.964
_diffrn_measured_fraction_theta_max 0.964
_diffrn_measurement_device_type
;
Dual Wavelength Diffractometer from Agilent
;
_diffrn_radiation_type CuK\a
_diffrn_radiation_wavelength 1.54184
_diffrn_reflns_av_R_equivalents 0.0684
_diffrn_reflns_av_unetI/netI 0.0472
_diffrn_reflns_Laue_measured_fraction_full 0.964
_diffrn_reflns_Laue_measured_fraction_max 0.964
_diffrn_reflns_limit_h_max 11
_diffrn_reflns_limit_h_min -11
_diffrn_reflns_limit_k_max 20
_diffrn_reflns_limit_k_min -20
_diffrn_reflns_limit_l_max 52
_diffrn_reflns_limit_l_min -40
_diffrn_reflns_number 40992
_diffrn_reflns_point_group_measured_fraction_full 0.913
_diffrn_reflns_point_group_measured_fraction_max 0.913
_diffrn_reflns_theta_full 62.716
_diffrn_reflns_theta_max 62.716
_diffrn_reflns_theta_min 3.099
_exptl_absorpt_coefficient_mu 0.688
_exptl_absorpt_correction_type none
_exptl_crystal_colour colorless
_exptl_crystal_density_diffrn 1.156
_exptl_crystal_description prismatic
_exptl_crystal_F_000 3208
_exptl_crystal_size_max 0.3
_exptl_crystal_size_mid 0.05
_exptl_crystal_size_min 0.05
_refine_diff_density_max 0.450
_refine_diff_density_min -0.371
_refine_diff_density_rms 0.048
_refine_ls_extinction_method none
_refine_ls_goodness_of_fit_ref 0.840
_refine_ls_hydrogen_treatment mixed
_refine_ls_matrix_type full
_refine_ls_number_parameters 1014
_refine_ls_number_reflns 12568
_refine_ls_number_restraints 1055
_refine_ls_restrained_S_all 0.823
_refine_ls_R_factor_all 0.0769
_refine_ls_R_factor_gt 0.0660
_refine_ls_shift/su_max 0.000
_refine_ls_shift/su_mean 0.000
_refine_ls_structure_factor_coef Fsqd
_refine_ls_weighting_details 'w=1/[\s^2^(Fo^2^)+(0.1413P)^2^+8.5565P] where P=(Fo^2^+2Fc^2^)/3'
_refine_ls_weighting_scheme calc
_refine_ls_wR_factor_gt 0.1848
_refine_ls_wR_factor_ref 0.1985
_reflns_Friedel_coverage 0.706
_reflns_Friedel_fraction_full 0.849
_reflns_Friedel_fraction_max 0.849
_reflns_number_gt 10572
_reflns_number_total 12568
_reflns_threshold_expression 'I > 2\s(I)'
_cod_data_source_file c8ob00686e2.cif
_cod_data_source_block KHB280
_cod_depositor_comments 'Adding full bibliography for 7156204--7156209.cif.'
_cod_database_code 7156207
_shelx_shelxl_version_number 2014/7
_shelx_space_group_comment
;
The symmetry employed for this shelxl refinement is uniquely defined
by the following loop, which should always be used as a source of
symmetry information in preference to the above space-group names.
They are only intended as comments.
;

loop_
_space_group_symop_operation_xyz
'x, y, z'
'-x+1/2, -y, z+1/2'
'-x, y+1/2, -z+1/2'
'x+1/2, -y+1/2, -z'

loop_
_atom_site_label
_atom_site_type_symbol
_atom_site_fract_x
_atom_site_fract_y
_atom_site_fract_z
_atom_site_U_iso_or_equiv
_atom_site_adp_type
_atom_site_occupancy
_atom_site_site_symmetry_order
_atom_site_calc_flag
_atom_site_refinement_flags_posn
_atom_site_refinement_flags_adp
_atom_site_refinement_flags_occupancy
_atom_site_disorder_assembly
_atom_site_disorder_group
CH3_1 C 0.7527(7) 0.3818(3) 0.54156(12) 0.0536(15) Uani 1 1 d . U . . .
H1_1 H 0.6596 0.3836 0.5363 0.080 Uiso 1 1 calc R U . . .
H2_1 H 0.7664 0.3432 0.5561 0.080 Uiso 1 1 calc R U . . .
H3_1 H 0.8052 0.3703 0.5246 0.080 Uiso 1 1 calc R U . . .
C_1 C 0.7936(5) 0.4552(3) 0.55328(10) 0.0434(12) Uani 1 1 d . U . . .
O_1 O 0.7464(4) 0.4805(2) 0.57568(7) 0.0489(9) Uani 1 1 d . U . . .
CA_2 C 0.9292(5) 0.5648(3) 0.54924(10) 0.0431(12) Uani 1 1 d . U . . .
HA_2 H 0.9571 0.5565 0.5695 0.052 Uiso 1 1 calc R U . . .
N_2 N 0.8835(4) 0.4940(3) 0.53848(8) 0.0416(10) Uani 1 1 d . U . . .
H_2 H 0.9145 0.4764 0.5223 0.050 Uiso 1 1 calc R U . . .
CB_2 C 1.0507(6) 0.5931(4) 0.53303(11) 0.0527(15) Uani 1 1 d . U . . .
HB_2 H 1.0248 0.6041 0.5129 0.063 Uiso 1 1 calc R U . . .
CG1_2 C 1.1588(6) 0.5348(5) 0.53275(16) 0.073(2) Uani 1 1 d . U . . .
HG11_2 H 1.1269 0.4898 0.5232 0.109 Uiso 1 1 calc R U . . .
HG12_2 H 1.1839 0.5227 0.5524 0.109 Uiso 1 1 calc R U . . .
HG13_2 H 1.2353 0.5542 0.5225 0.109 Uiso 1 1 calc R U . . .
CG2_2 C 1.1009(7) 0.6645(4) 0.54678(13) 0.0611(16) Uani 1 1 d . U . . .
HG21_2 H 1.1829 0.6797 0.5375 0.092 Uiso 1 1 calc R U . . .
HG22_2 H 1.1171 0.6559 0.5672 0.092 Uiso 1 1 calc R U . . .
HG23_2 H 1.0352 0.7038 0.5445 0.092 Uiso 1 1 calc R U . . .
C_2 C 0.8198(5) 0.6222(3) 0.55003(10) 0.0411(12) Uani 1 1 d . U . . .
O_2 O 0.8108(4) 0.6652(2) 0.57069(7) 0.0476(9) Uani 1 1 d . U . . .
N_3 N 0.7392(4) 0.6265(3) 0.52714(8) 0.0393(10) Uani 1 1 d . U . . .
H_3 H 0.7562 0.5986 0.5121 0.047 Uiso 1 1 calc R U . . .
CA_3 C 0.6230(5) 0.6764(3) 0.52622(11) 0.0426(12) Uani 1 1 d . U . . .
CB1_3 C 0.5458(6) 0.6567(4) 0.49939(11) 0.0508(14) Uani 1 1 d . U . . .
HB11_3 H 0.5989 0.6678 0.4825 0.076 Uiso 1 1 calc R U . . .
HB12_3 H 0.4647 0.6860 0.4988 0.076 Uiso 1 1 calc R U . . .
HB13_3 H 0.5240 0.6036 0.4996 0.076 Uiso 1 1 calc R U . . .
CB2_3 C 0.6690(7) 0.7571(3) 0.52563(12) 0.0542(15) Uani 1 1 d . U . . .
HB21_3 H 0.7249 0.7651 0.5089 0.081 Uiso 1 1 calc R U . . .
HB22_3 H 0.7190 0.7679 0.5430 0.081 Uiso 1 1 calc R U . . .
HB23_3 H 0.5926 0.7900 0.5246 0.081 Uiso 1 1 calc R U . . .
C_3 C 0.5414(5) 0.6595(3) 0.55249(11) 0.0419(12) Uani 1 1 d . U . . .
N1_3 N 0.5002(5) 0.7115(3) 0.57159(9) 0.0509(12) Uani 1 1 d . U . . .
N2_3 N 0.4413(5) 0.6769(3) 0.59293(9) 0.0498(12) Uani 1 1 d . U . . .
C1_3 C 0.5077(5) 0.5904(3) 0.56205(10) 0.0424(12) Uani 1 1 d . U . . .
H1_3 H 0.5236 0.5440 0.5530 0.051 Uiso 1 1 calc R U . . .
N_4 N 0.4464(4) 0.6030(3) 0.58730(9) 0.0445(11) Uani 1 1 d . U . . .
CA_4 C 0.4112(6) 0.5496(4) 0.61000(11) 0.0492(13) Uani 1 1 d . U . . .
CB1_4 C 0.2737(6) 0.5651(4) 0.62047(13) 0.0618(17) Uani 1 1 d . U . . .
HB11_4 H 0.2111 0.5564 0.6049 0.093 Uiso 1 1 calc R U . . .
HB12_4 H 0.2675 0.6169 0.6268 0.093 Uiso 1 1 calc R U . . .
HB13_4 H 0.2533 0.5321 0.6365 0.093 Uiso 1 1 calc R U . . .
CB2_4 C 0.4237(6) 0.4710(4) 0.59844(12) 0.0548(15) Uani 1 1 d . U . . .
HB21_4 H 0.3626 0.4643 0.5825 0.082 Uiso 1 1 calc R U . . .
HB22_4 H 0.4027 0.4354 0.6136 0.082 Uiso 1 1 calc R U . . .
HB23_4 H 0.5137 0.4627 0.5918 0.082 Uiso 1 1 calc R U . . .
C_4 C 0.5114(6) 0.5661(4) 0.63377(11) 0.0494(14) Uani 1 1 d . U . . .
O_4 O 0.4786(4) 0.5951(3) 0.65633(7) 0.0588(11) Uani 1 1 d . U . . .
N_5 N 0.6388(5) 0.5493(3) 0.62824(9) 0.0523(13) Uani 1 1 d . U . . .
H_5 H 0.6612 0.5248 0.6127 0.063 Uiso 1 1 calc R U . . .
CA_5 C 0.7375(5) 0.5731(4) 0.64887(11) 0.0543(15) Uani 1 1 d . U . . .
HA_5 H 0.7088 0.5543 0.6680 0.065 Uiso 1 1 calc R U . . .
CB_5 C 0.8732(6) 0.5366(4) 0.64234(11) 0.0544(16) Uani 1 1 d . U . . .
HB_5 H 0.9030 0.5533 0.6230 0.065 Uiso 1 1 calc R U . . .
CG1_5 C 0.9725(6) 0.5631(4) 0.66448(12) 0.0598(17) Uani 1 1 d . U . . .
HG11_5 H 1.0566 0.5378 0.6613 0.090 Uiso 1 1 calc R U . . .
HG12_5 H 0.9401 0.5515 0.6837 0.090 Uiso 1 1 calc R U . . .
HG13_5 H 0.9847 0.6169 0.6626 0.090 Uiso 1 1 calc R U . . .
CG2_5 C 0.8648(7) 0.4534(5) 0.64237(14) 0.0689(19) Uani 1 1 d . U . . .
HG21_5 H 0.8034 0.4372 0.6275 0.103 Uiso 1 1 calc R U . . .
HG22_5 H 0.8338 0.4363 0.6611 0.103 Uiso 1 1 calc R U . . .
HG23_5 H 0.9519 0.4324 0.6385 0.103 Uiso 1 1 calc R U . . .
O_5 O 0.7631(4) 0.6881(3) 0.67426(8) 0.0616(12) Uani 1 1 d . U . . .
C_5 C 0.7441(5) 0.6578(4) 0.65101(11) 0.0545(15) Uani 1 1 d . U . . .
N_6 N 0.7288(5) 0.6972(3) 0.62693(9) 0.0537(12) Uani 1 1 d . U . . .
H_6 H 0.7173 0.6741 0.6105 0.064 Uiso 1 1 calc R U . . .
CA_6 C 0.7311(6) 0.7773(4) 0.62785(13) 0.0590(16) Uani 1 1 d . U . . .
HA2_6 H 0.7145 0.7968 0.6084 0.071 Uiso 1 1 calc R U . . .
HA3_6 H 0.8199 0.7939 0.6337 0.071 Uiso 1 1 calc R U . . .
C_6 C 0.6312(6) 0.8103(4) 0.64813(13) 0.0602(17) Uani 1 1 d . U . . .
O_6 O 0.6581(5) 0.8638(3) 0.66351(11) 0.0723(13) Uani 1 1 d . U . . .
N_7 N 0.5102(5) 0.7789(3) 0.64759(10) 0.0566(13) Uani 1 1 d . U . . .
H_7 H 0.4916 0.7436 0.6352 0.068 Uiso 1 1 calc R U . . .
CA_7 C 0.4112(6) 0.8046(4) 0.66792(14) 0.0583(15) Uani 1 1 d . U . . .
HA_7 H 0.4060 0.8600 0.6668 0.070 Uiso 1 1 calc R U . . .
CB_7 C 0.2754(6) 0.7719(4) 0.66011(15) 0.0624(16) Uani 1 1 d . U . . .
HB2_7 H 0.2839 0.7173 0.6585 0.075 Uiso 1 1 calc R U . . .
HB3_7 H 0.2139 0.7824 0.6760 0.075 Uiso 1 1 calc R U . . .
CG_7 C 0.2158(7) 0.8011(5) 0.63267(17) 0.080(2) Uani 1 1 d . U . . .
HG_7 H 0.2796 0.7899 0.6170 0.096 Uiso 1 1 calc R U . . .
CD1_7 C 0.0910(9) 0.7582(7) 0.6260(3) 0.115(4) Uani 1 1 d . U . . .
HD11_7 H 0.0600 0.7715 0.6068 0.173 Uiso 1 1 calc R U . . .
HD12_7 H 0.0233 0.7707 0.6401 0.173 Uiso 1 1 calc R U . . .
HD13_7 H 0.1091 0.7048 0.6267 0.173 Uiso 1 1 calc R U . . .
CD2_7 C 0.1930(13) 0.8801(6) 0.6321(3) 0.126(4) Uani 1 1 d . U . . .
HD21_7 H 0.1541 0.8940 0.6137 0.188 Uiso 1 1 calc R U . . .
HD22_7 H 0.2766 0.9063 0.6346 0.188 Uiso 1 1 calc R U . . .
HD23_7 H 0.1330 0.8937 0.6476 0.188 Uiso 1 1 calc R U . . .
C_7 C 0.4456(6) 0.7826(4) 0.69840(13) 0.0594(16) Uani 1 1 d . U . . .
O_7 O 0.4315(5) 0.8274(3) 0.71832(10) 0.0740(13) Uani 1 1 d . U . . .
N_8 N 0.4842(5) 0.7118(3) 0.70271(10) 0.0540(12) Uani 1 1 d . U . . .
H_8 H 0.4992 0.6838 0.6876 0.065 Uiso 1 1 calc R U . . .
CA_8 C 0.5028(6) 0.6785(4) 0.73115(11) 0.0559(15) Uani 1 1 d . U . . .
CB1_8 C 0.3756(7) 0.6825(5) 0.74898(14) 0.074(2) Uani 1 1 d . U . . .
HB11_8 H 0.3481 0.7345 0.7508 0.110 Uiso 1 1 calc R U . . .
HB12_8 H 0.3917 0.6616 0.7680 0.110 Uiso 1 1 calc R U . . .
HB13_8 H 0.3064 0.6540 0.7394 0.110 Uiso 1 1 calc R U . . .
CB2_8 C 0.5442(7) 0.5974(4) 0.72645(12) 0.0601(16) Uani 1 1 d . U . . .
HB21_8 H 0.4754 0.5712 0.7158 0.090 Uiso 1 1 calc R U . . .
HB22_8 H 0.5575 0.5732 0.7450 0.090 Uiso 1 1 calc R U . . .
HB23_8 H 0.6263 0.5960 0.7155 0.090 Uiso 1 1 calc R U . . .
C_8 C 0.6163(6) 0.7155(4) 0.74667(12) 0.0535(14) Uani 1 1 d . U . . .
O_8 O 0.6165(5) 0.7210(3) 0.77337(8) 0.0613(11) Uani 1 1 d . U . . .
N_9 N 0.7207(5) 0.7330(3) 0.73115(9) 0.0512(12) Uani 1 1 d . U . . .
H_9 H 0.7105 0.7419 0.7128 0.061 Uiso 1 1 calc R U . . .
CA_9 C 0.8540(6) 0.7383(4) 0.74372(12) 0.0525(14) Uani 1 1 d . U . . .
CB1_9 C 0.8962(8) 0.6592(4) 0.75225(14) 0.0650(17) Uani 1 1 d . U . . .
HB11_9 H 0.8943 0.6269 0.7354 0.098 Uiso 1 1 calc R U . . .
HB12_9 H 0.8357 0.6398 0.7667 0.098 Uiso 1 1 calc R U . . .
HB13_9 H 0.9854 0.6605 0.7601 0.098 Uiso 1 1 calc R U . . .
CB2_9 C 0.9505(6) 0.7706(4) 0.72202(13) 0.0627(17) Uani 1 1 d . U . . .
HB21_9 H 0.9492 0.7404 0.7046 0.094 Uiso 1 1 calc R U . . .
HB22_9 H 1.0391 0.7704 0.7301 0.094 Uiso 1 1 calc R U . . .
HB23_9 H 0.9249 0.8217 0.7174 0.094 Uiso 1 1 calc R U . . .
C_9 C 0.8533(6) 0.7887(4) 0.77001(12) 0.0520(14) Uani 1 1 d . U . . .
O_9 O 0.9101(4) 0.7677(2) 0.79223(8) 0.0551(10) Uani 1 1 d . U . . .
N_10 N 0.8003(5) 0.8568(3) 0.76891(10) 0.0538(12) Uani 1 1 d . U . . .
CA_10 C 0.8202(8) 0.9064(3) 0.79349(13) 0.0613(17) Uani 1 1 d . U . . .
HA_10 H 0.9165 0.9138 0.7965 0.074 Uiso 1 1 calc R U . . .
C_10 C 0.7592(6) 0.8820(4) 0.82082(13) 0.0572(15) Uani 1 1 d . U . . .
O_10 O 0.7961(5) 0.9076(3) 0.84368(9) 0.0658(12) Uani 1 1 d . U . . .
CB_10 C 0.7584(11) 0.9804(4) 0.78342(16) 0.089(3) Uani 1 1 d . U . . .
HB2_10 H 0.6696 0.9870 0.7917 0.107 Uiso 1 1 calc R U . . .
HB3_10 H 0.8138 1.0232 0.7890 0.107 Uiso 1 1 calc R U . . .
CG_10 C 0.7516(8) 0.9732(4) 0.75126(16) 0.075(2) Uani 1 1 d . U . . .
HG_10 H 0.6801 1.0053 0.7434 0.090 Uiso 1 1 calc R U . . .
CD_10 C 0.7204(7) 0.8923(4) 0.74638(12) 0.0586(15) Uani 1 1 d . U . . .
HD22_10 H 0.6257 0.8821 0.7490 0.070 Uiso 1 1 calc R U . . .
HD23_10 H 0.7476 0.8759 0.7271 0.070 Uiso 1 1 calc R U . . .
OD_10 O 0.8742(6) 0.9938(3) 0.73947(13) 0.0914(17) Uani 1 1 d . U . . .
HD1_10 H 0.8716 0.9892 0.7216 0.137 Uiso 1 1 calc R U . . .
N_11 N 0.6585(5) 0.8338(3) 0.81856(11) 0.0601(13) Uani 1 1 d . U . . .
H_11 H 0.6332 0.8186 0.8016 0.072 Uiso 1 1 calc R U . . .
CA_11 C 0.5915(6) 0.8070(5) 0.84376(16) 0.0751(19) Uani 1 1 d D U . . .
HA_11 H 0.6141 0.8450 0.8586 0.090 Uiso 1 1 calc R U . A 1
C_11 C 0.6461(6) 0.7363(5) 0.85611(13) 0.0642(17) Uani 1 1 d . U . . .
O_11 O 0.5981(5) 0.7111(4) 0.87877(9) 0.0895(18) Uani 1 1 d . U . . .
CB_11 C 0.4448(7) 0.8070(7) 0.8439(2) 0.132(4) Uani 0.710(14) 1 d D U P B 1
HB2_11 H 0.4132 0.7925 0.8631 0.158 Uiso 0.710(14) 1 calc R U P B 1
HB3_11 H 0.4128 0.8579 0.8399 0.158 Uiso 0.710(14) 1 calc R U P B 1
CG_11 C 0.3905(10) 0.7566(9) 0.8229(3) 0.108(4) Uani 0.710(14) 1 d D U P B 1
HG2_11 H 0.4295 0.7066 0.8252 0.130 Uiso 0.710(14) 1 calc R U P B 1
HG3_11 H 0.4109 0.7746 0.8034 0.130 Uiso 0.710(14) 1 calc R U P B 1
CD_11 C 0.2429(10) 0.7528(10) 0.8271(3) 0.105(5) Uani 0.710(14) 1 d D U P B 1
OE1_11 O 0.1871(11) 0.7224(11) 0.8477(3) 0.134(5) Uani 0.710(14) 1 d D U P B 1
NE2_11 N 0.1814(11) 0.7804(10) 0.8056(3) 0.108(5) Uani 0.710(14) 1 d D U P B 1
HE21_11 H 0.0951 0.7784 0.8049 0.130 Uiso 0.710(14) 1 calc R U P B 1
HE22_11 H 0.2255 0.8013 0.7916 0.130 Uiso 0.710(14) 1 calc R U P B 1
CB_11 C 0.4448(7) 0.8070(7) 0.8439(2) 0.132(4) Uani 0.290(14) 1 d D U P B 2
HB2_11 H 0.4195 0.7541 0.8459 0.158 Uiso 0.290(14) 1 calc R U P B 2
HB3_11 H 0.4197 0.8312 0.8621 0.158 Uiso 0.290(14) 1 calc R U P B 2
CG_11 C 0.3553(14) 0.8372(15) 0.8227(5) 0.084(7) Uani 0.290(14) 1 d D U P B 2
HG2_11 H 0.3965 0.8326 0.8036 0.100 Uiso 0.290(14) 1 calc R U P B 2
HG3_11 H 0.3430 0.8909 0.8266 0.100 Uiso 0.290(14) 1 calc R U P B 2
CD_11 C 0.2215(18) 0.800(2) 0.8218(4) 0.075(7) Uani 0.290(14) 1 d D U P B 2
OE1_11 O 0.171(2) 0.7685(14) 0.8422(4) 0.071(7) Uani 0.290(14) 1 d D U P B 2
NE2_11 N 0.158(2) 0.8192(19) 0.7981(4) 0.083(9) Uani 0.290(14) 1 d D U P B 2
HE21_11 H 0.0736 0.8090 0.7964 0.100 Uiso 0.290(14) 1 calc R U P B 2
HE22_11 H 0.1996 0.8419 0.7842 0.100 Uiso 0.290(14) 1 calc R U P B 2
N_12 N 0.7421(5) 0.7024(3) 0.84216(10) 0.0593(13) Uani 1 1 d . U . . .
H_12 H 0.7787 0.7240 0.8273 0.071 Uiso 1 1 calc R U . . .
CA_12 C 0.7871(8) 0.6295(4) 0.85143(13) 0.0657(17) Uani 1 1 d . U . . .
CB1_12 C 0.6814(10) 0.5718(5) 0.84454(15) 0.089(3) Uani 1 1 d . U . . .
HB11_12 H 0.6556 0.5764 0.8244 0.134 Uiso 1 1 calc R U . . .
HB12_12 H 0.6046 0.5803 0.8568 0.134 Uiso 1 1 calc R U . . .
HB13_12 H 0.7161 0.5218 0.8480 0.134 Uiso 1 1 calc R U . . .
CB2_12 C 0.9157(9) 0.6122(5) 0.83599(15) 0.086(2) Uani 1 1 d . U . . .
HB21_12 H 0.9016 0.6143 0.8153 0.129 Uiso 1 1 calc R U . . .
HB22_12 H 0.9458 0.5624 0.8413 0.129 Uiso 1 1 calc R U . . .
HB23_12 H 0.9823 0.6489 0.8414 0.129 Uiso 1 1 calc R U . . .
C_12 C 0.8164(7) 0.6293(4) 0.88371(13) 0.0607(16) Uani 1 1 d . U . . .
O_12 O 0.7860(5) 0.5735(3) 0.89798(9) 0.0675(12) Uani 1 1 d . U . . .
N_13 N 0.8755(6) 0.6890(3) 0.89634(10) 0.0598(14) Uani 1 1 d . U . . .
CA_13 C 0.9065(8) 0.6824(4) 0.92709(13) 0.0688(18) Uani 1 1 d . U . . .
HA_13 H 0.9732 0.6423 0.9299 0.083 Uiso 1 1 calc R U . . .
CB_13 C 0.9699(10) 0.7587(4) 0.93375(15) 0.082(2) Uani 1 1 d . U . . .
HB2_13 H 0.9027 0.7951 0.9398 0.099 Uiso 1 1 calc R U . . .
HB3_13 H 1.0368 0.7540 0.9490 0.099 Uiso 1 1 calc R U . . .
CG_13 C 1.0320(8) 0.7817(5) 0.90592(16) 0.081(2) Uani 1 1 d . U . . .
HG_13 H 1.0481 0.8365 0.9052 0.098 Uiso 1 1 calc R U . . .
CD_13 C 0.9289(7) 0.7578(4) 0.88427(13) 0.0644(17) Uani 1 1 d . U . . .
HD22_13 H 0.8595 0.7960 0.8823 0.077 Uiso 1 1 calc R U . . .
HD23_13 H 0.9689 0.7487 0.8653 0.077 Uiso 1 1 calc R U . . .
OD_13 O 1.1497(6) 0.7411(4) 0.90294(14) 0.101(2) Uani 1 1 d . U . . .
HD1_13 H 1.146(5) 0.712(7) 0.886(3) 0.152 Uiso 1 1 calc R U . . .
C_13 C 0.7921(8) 0.6677(4) 0.94571(13) 0.0619(16) Uani 1 1 d . U . . .
O_13 O 0.8096(6) 0.6343(3) 0.96905(8) 0.0709(14) Uani 1 1 d . U . . .
N_14 N 0.6746(7) 0.6940(3) 0.93774(10) 0.0638(14) Uani 1 1 d . U . . .
H_14 H 0.6686 0.7180 0.9214 0.077 Uiso 1 1 calc R U . . .
CA_14 C 0.5556(9) 0.6846(4) 0.95500(12) 0.0643(18) Uani 1 1 d . U . . .
CB1_14 C 0.5622(13) 0.7344(4) 0.98172(15) 0.101(3) Uani 1 1 d . U . . .
HB11_14 H 0.5680 0.7866 0.9759 0.152 Uiso 1 1 calc R U . . .
HB12_14 H 0.6398 0.7213 0.9930 0.152 Uiso 1 1 calc R U . . .
HB13_14 H 0.4830 0.7271 0.9933 0.152 Uiso 1 1 calc R U . . .
CB2_14 C 0.4380(9) 0.7070(4) 0.93667(14) 0.076(2) Uani 1 1 d . U . . .
HB21_14 H 0.4398 0.7608 0.9334 0.114 Uiso 1 1 calc R U . . .
HB22_14 H 0.3566 0.6935 0.9466 0.114 Uiso 1 1 calc R U . . .
HB23_14 H 0.4422 0.6811 0.9183 0.114 Uiso 1 1 calc R U . . .
C_14 C 0.5427(7) 0.6033(3) 0.96372(11) 0.0528(15) Uani 1 1 d . U . . .
O_14 O 0.4964(5) 0.5853(3) 0.98740(7) 0.0583(11) Uani 1 1 d . U . . .
O_15 O 0.7613(4) 0.4741(2) 0.97675(8) 0.0557(10) Uani 1 1 d . U . . .
HO_15 H 0.7580 0.5207 0.9760 0.067 Uiso 1 1 calc R U . . .
N_15 N 0.5692(5) 0.5540(3) 0.94307(9) 0.0525(12) Uani 1 1 d . U . . .
H_15 H 0.5915 0.5712 0.9261 0.063 Uiso 1 1 calc R U . . .
C_15 C 0.7019(6) 0.4437(4) 0.95186(12) 0.0536(15) Uani 1 1 d . U . . .
HC1_15 H 0.6979 0.3890 0.9537 0.064 Uiso 1 1 calc R U . . .
HC2_15 H 0.7571 0.4555 0.9350 0.064 Uiso 1 1 calc R U . . .
CA_15 C 0.5636(7) 0.4737(3) 0.94685(11) 0.0520(14) Uani 1 1 d . U . . .
HA_15 H 0.5089 0.4626 0.9641 0.062 Uiso 1 1 calc R U . . .
CG_15 C 0.3562(7) 0.4578(4) 0.91709(14) 0.0649(17) Uani 1 1 d . U . . .
CB_15 C 0.4997(8) 0.4369(4) 0.92071(14) 0.0678(18) Uani 1 1 d . U . . .
HB2_15 H 0.5486 0.4516 0.9033 0.081 Uiso 1 1 calc R U . . .
HB3_15 H 0.5068 0.3822 0.9227 0.081 Uiso 1 1 calc R U . . .
CD2_15 C 0.3158(9) 0.5136(6) 0.89867(16) 0.097(3) Uani 1 1 d . U . . .
HD2_15 H 0.3792 0.5406 0.8880 0.117 Uiso 1 1 calc R U . . .
CE1_15 C 0.1300(10) 0.4419(7) 0.9295(3) 0.127(4) Uani 1 1 d . U . . .
HE1_15 H 0.0664 0.4166 0.9407 0.152 Uiso 1 1 calc R U . . .
CE2_15 C 0.1836(10) 0.5305(7) 0.89570(19) 0.107(3) Uani 1 1 d . U . . .
HE2_15 H 0.1572 0.5686 0.8829 0.129 Uiso 1 1 calc R U . . .
CZ_15 C 0.0905(9) 0.4926(6) 0.9112(2) 0.092(3) Uani 1 1 d . U . . .
HZ_15 H -0.0003 0.5028 0.9087 0.111 Uiso 1 1 calc R U . . .
CD1_15 C 0.2598(10) 0.4244(5) 0.9329(3) 0.108(3) Uani 1 1 d . U . . .
HD1_15 H 0.2837 0.3880 0.9466 0.129 Uiso 1 1 calc R U . . .
N_20 N 0.4690(7) 0.4557(4) 0.51574(19) 0.097(2) Uani 1 1 d . U . . .
C1_20 C 0.4060(7) 0.4310(4) 0.49873(15) 0.0631(17) Uani 1 1 d . U . . .
C2_20 C 0.3243(9) 0.3997(5) 0.47713(16) 0.086(2) Uani 1 1 d . U . . .
H21_20 H 0.3237 0.4325 0.4604 0.104 Uiso 1 1 calc R U . . .
H22_20 H 0.2347 0.3944 0.4845 0.104 Uiso 1 1 calc R U . . .
H23_20 H 0.3583 0.3508 0.4717 0.104 Uiso 1 1 calc R U . . .

loop_
_atom_site_aniso_label
_atom_site_aniso_U_11
_atom_site_aniso_U_22
_atom_site_aniso_U_33
_atom_site_aniso_U_23
_atom_site_aniso_U_13
_atom_site_aniso_U_12
CH3_1 0.071(4) 0.045(3) 0.045(3) 0.006(2) -0.002(3) 0.000(3)
C_1 0.051(3) 0.049(3) 0.031(2) 0.009(2) -0.003(2) 0.006(3)
O_1 0.060(2) 0.056(2) 0.0304(18) 0.0066(16) 0.0045(16) 0.002(2)
CA_2 0.045(3) 0.059(3) 0.025(2) 0.006(2) -0.001(2) 0.000(3)
N_2 0.048(2) 0.051(3) 0.0262(19) 0.0048(18) 0.0029(17) 0.009(2)
CB_2 0.047(3) 0.083(4) 0.029(2) 0.004(3) 0.000(2) -0.003(3)
CG1_2 0.047(3) 0.099(6) 0.071(4) -0.013(4) 0.002(3) 0.005(4)
CG2_2 0.060(4) 0.074(4) 0.049(3) 0.015(3) 0.001(3) -0.015(3)
C_2 0.049(3) 0.046(3) 0.029(2) 0.003(2) 0.007(2) -0.001(3)
O_2 0.053(2) 0.057(2) 0.0328(18) -0.0025(17) 0.0032(16) -0.002(2)
N_3 0.047(2) 0.045(3) 0.0261(19) 0.0032(17) 0.0053(17) 0.002(2)
CA_3 0.050(3) 0.042(3) 0.036(3) 0.010(2) 0.002(2) -0.003(3)
CB1_3 0.056(3) 0.059(4) 0.038(3) 0.009(2) -0.004(2) 0.008(3)
CB2_3 0.071(4) 0.044(3) 0.047(3) 0.012(2) 0.004(3) -0.008(3)
C_3 0.044(3) 0.044(3) 0.038(2) 0.001(2) 0.001(2) 0.001(3)
N1_3 0.057(3) 0.054(3) 0.041(2) 0.003(2) 0.007(2) 0.008(3)
N2_3 0.051(3) 0.058(3) 0.041(2) 0.005(2) 0.008(2) 0.013(3)
C1_3 0.042(3) 0.050(3) 0.035(2) 0.005(2) 0.001(2) 0.001(3)
N_4 0.041(2) 0.057(3) 0.035(2) 0.0069(19) 0.0040(18) 0.003(2)
CA_4 0.046(3) 0.065(4) 0.036(3) 0.013(2) 0.002(2) -0.001(3)
CB1_4 0.046(3) 0.088(5) 0.052(3) 0.021(3) 0.008(3) -0.001(3)
CB2_4 0.052(3) 0.064(4) 0.049(3) 0.021(3) -0.001(3) -0.008(3)
C_4 0.049(3) 0.065(4) 0.033(3) 0.009(2) 0.008(2) 0.007(3)
O_4 0.055(2) 0.089(3) 0.0327(19) 0.0052(19) 0.0125(17) 0.013(2)
N_5 0.047(2) 0.082(4) 0.029(2) -0.001(2) 0.0023(18) 0.017(3)
CA_5 0.043(3) 0.090(4) 0.029(2) -0.001(3) -0.001(2) 0.023(3)
CB_5 0.049(3) 0.086(5) 0.028(3) 0.000(3) 0.001(2) 0.022(3)
CG1_5 0.043(3) 0.092(5) 0.044(3) -0.001(3) 0.002(2) 0.016(3)
CG2_5 0.070(4) 0.092(5) 0.045(3) -0.010(3) -0.009(3) 0.027(4)
O_5 0.051(2) 0.100(4) 0.0331(19) -0.014(2) -0.0012(17) 0.020(2)
C_5 0.038(3) 0.088(4) 0.037(3) -0.005(3) 0.004(2) 0.022(3)
N_6 0.049(2) 0.078(4) 0.034(2) -0.003(2) 0.003(2) 0.004(3)
CA_6 0.042(3) 0.080(5) 0.055(3) 0.001(3) 0.009(3) 0.003(3)
C_6 0.048(3) 0.084(5) 0.049(3) 0.000(3) 0.002(3) 0.009(3)
O_6 0.056(2) 0.082(4) 0.079(3) -0.017(3) 0.009(2) -0.004(3)
N_7 0.041(2) 0.075(4) 0.054(3) 0.004(2) 0.006(2) 0.010(3)
CA_7 0.046(3) 0.062(4) 0.066(4) -0.003(3) 0.014(3) 0.014(3)
CB_7 0.045(3) 0.071(5) 0.071(4) 0.004(3) 0.003(3) 0.011(3)
CG_7 0.044(3) 0.114(6) 0.081(5) 0.021(4) 0.004(3) 0.010(4)
CD1_7 0.076(5) 0.118(8) 0.152(9) -0.003(7) -0.047(6) 0.022(5)
CD2_7 0.129(9) 0.098(7) 0.150(10) 0.036(7) -0.029(8) 0.004(7)
C_7 0.046(3) 0.076(5) 0.056(3) -0.012(3) 0.015(3) 0.007(3)
O_7 0.072(3) 0.081(3) 0.069(3) -0.028(2) 0.012(2) 0.010(3)
N_8 0.053(3) 0.070(3) 0.039(2) -0.012(2) 0.009(2) 0.009(3)
CA_8 0.062(3) 0.070(4) 0.035(3) -0.009(3) 0.012(3) -0.004(3)
CB1_8 0.067(4) 0.102(6) 0.052(4) -0.014(4) 0.021(3) -0.017(4)
CB2_8 0.073(4) 0.067(4) 0.040(3) -0.007(3) 0.011(3) -0.009(3)
C_8 0.062(3) 0.057(4) 0.041(3) -0.005(3) 0.012(3) 0.001(3)
O_8 0.079(3) 0.071(3) 0.0335(19) -0.0101(18) 0.0099(19) -0.003(2)
N_9 0.060(3) 0.063(3) 0.031(2) -0.005(2) 0.002(2) -0.003(3)
CA_9 0.057(3) 0.060(4) 0.041(3) -0.005(3) -0.001(2) 0.002(3)
CB1_9 0.091(5) 0.054(4) 0.050(3) -0.012(3) 0.005(3) 0.011(4)
CB2_9 0.056(3) 0.082(5) 0.050(3) -0.003(3) -0.001(3) -0.005(4)
C_9 0.060(3) 0.056(4) 0.040(3) -0.001(2) -0.009(3) 0.000(3)
O_9 0.066(2) 0.050(2) 0.050(2) -0.0053(18) -0.0137(19) 0.011(2)
N_10 0.072(3) 0.046(3) 0.044(2) 0.001(2) -0.022(2) 0.005(3)
CA_10 0.087(4) 0.040(3) 0.057(3) -0.005(3) -0.029(3) 0.012(3)
C_10 0.063(4) 0.055(4) 0.053(3) -0.015(3) -0.023(3) 0.024(3)
O_10 0.080(3) 0.061(3) 0.057(2) -0.017(2) -0.023(2) 0.016(3)
CB_10 0.135(7) 0.058(4) 0.074(4) -0.006(3) -0.049(5) 0.022(5)
CG_10 0.091(5) 0.059(4) 0.074(4) 0.012(3) -0.038(4) -0.004(4)
CD_10 0.067(4) 0.064(4) 0.045(3) 0.008(3) -0.018(3) -0.001(3)
OD_10 0.104(4) 0.066(3) 0.103(4) 0.020(3) -0.038(3) -0.017(3)
N_11 0.060(3) 0.065(4) 0.055(3) -0.022(2) -0.022(2) 0.024(3)
CA_11 0.063(4) 0.096(5) 0.066(4) -0.021(4) 0.006(3) 0.017(4)
C_11 0.058(3) 0.095(5) 0.040(3) -0.019(3) -0.006(3) 0.008(4)
O_11 0.076(3) 0.161(6) 0.031(2) -0.006(3) 0.001(2) 0.019(3)
CB_11 0.080(5) 0.185(11) 0.132(8) 0.026(7) -0.022(5) 0.014(6)
CG_11 0.098(6) 0.154(13) 0.072(7) -0.006(7) 0.012(6) 0.035(8)
CD_11 0.075(7) 0.128(13) 0.112(10) -0.016(9) -0.020(7) 0.026(8)
OE1_11 0.089(6) 0.211(18) 0.102(8) -0.006(9) -0.022(6) 0.013(9)
NE2_11 0.047(5) 0.172(17) 0.105(10) -0.005(9) -0.004(6) 0.002(7)
CB_11 0.080(5) 0.185(11) 0.132(8) 0.026(7) -0.022(5) 0.014(6)
CG_11 0.054(9) 0.104(18) 0.093(15) 0.000(12) 0.008(9) 0.008(10)
CD_11 0.056(10) 0.12(2) 0.050(12) 0.043(13) 0.010(9) 0.010(13)
OE1_11 0.065(11) 0.111(18) 0.037(8) 0.022(9) -0.004(8) -0.018(11)
NE2_11 0.082(15) 0.12(3) 0.044(11) 0.009(11) 0.000(9) 0.007(17)
N_12 0.064(3) 0.077(4) 0.036(2) 0.000(2) 0.002(2) 0.011(3)
CA_12 0.090(5) 0.066(4) 0.041(3) -0.002(3) 0.000(3) 0.014(4)
CB1_12 0.135(7) 0.083(5) 0.050(4) -0.009(4) -0.016(4) -0.016(5)
CB2_12 0.110(6) 0.092(6) 0.056(4) 0.012(4) 0.007(4) 0.043(5)
C_12 0.073(4) 0.063(4) 0.046(3) 0.005(3) -0.001(3) 0.001(4)
O_12 0.090(3) 0.064(3) 0.049(2) 0.005(2) 0.002(2) -0.004(3)
N_13 0.067(3) 0.068(3) 0.044(3) 0.012(2) -0.012(2) -0.008(3)
CA_13 0.098(5) 0.067(4) 0.042(3) 0.015(3) -0.025(3) -0.010(4)
CB_13 0.117(6) 0.067(5) 0.063(4) 0.016(3) -0.039(4) -0.019(5)
CG_13 0.091(5) 0.074(5) 0.079(5) 0.023(4) -0.043(4) -0.015(4)
CD_13 0.070(4) 0.071(4) 0.052(3) 0.021(3) -0.013(3) -0.015(4)
OD_13 0.078(3) 0.121(6) 0.106(4) 0.027(4) -0.041(3) -0.014(4)
C_13 0.099(5) 0.044(4) 0.042(3) 0.000(3) -0.017(3) 0.002(4)
O_13 0.113(4) 0.062(3) 0.038(2) 0.0100(19) -0.022(2) -0.008(3)
N_14 0.103(4) 0.053(3) 0.035(2) 0.006(2) -0.009(3) 0.002(3)
CA_14 0.109(5) 0.048(3) 0.036(3) 0.001(2) 0.007(3) 0.021(4)
CB1_14 0.194(10) 0.058(4) 0.051(4) -0.017(3) 0.010(5) 0.011(6)
CB2_14 0.103(5) 0.071(5) 0.053(4) 0.011(3) 0.012(4) 0.036(5)
C_14 0.075(4) 0.052(3) 0.031(3) -0.004(2) 0.000(3) 0.018(3)
O_14 0.079(3) 0.064(3) 0.0316(19) 0.0011(17) 0.0038(19) 0.020(2)
O_15 0.075(3) 0.054(2) 0.0377(19) 0.0016(16) -0.0045(19) 0.011(2)
N_15 0.077(3) 0.051(3) 0.030(2) -0.0037(19) -0.004(2) 0.013(3)
C_15 0.068(4) 0.054(4) 0.039(3) -0.004(2) -0.004(3) 0.016(3)
CA_15 0.073(4) 0.048(3) 0.035(3) -0.005(2) -0.004(3) 0.010(3)
CG_15 0.076(4) 0.065(5) 0.054(4) -0.019(3) -0.013(3) 0.013(4)
CB_15 0.087(4) 0.065(4) 0.052(3) -0.018(3) -0.016(3) 0.021(4)
CD2_15 0.091(5) 0.152(9) 0.049(4) 0.019(4) 0.000(4) 0.034(6)
CE1_15 0.076(5) 0.105(8) 0.200(12) 0.037(7) -0.029(7) -0.018(6)
CE2_15 0.093(6) 0.160(10) 0.068(5) 0.017(5) -0.014(4) 0.048(6)
CZ_15 0.075(5) 0.110(7) 0.093(6) -0.027(5) -0.023(4) 0.016(5)
CD1_15 0.083(5) 0.065(6) 0.175(10) 0.040(6) -0.015(6) -0.006(5)
N_20 0.082(4) 0.081(5) 0.127(6) -0.023(4) -0.030(4) 0.017(4)
C1_20 0.063(4) 0.056(4) 0.070(4) 0.006(3) 0.003(3) 0.009(4)
C2_20 0.090(5) 0.114(7) 0.056(4) -0.007(4) 0.008(4) 0.018(5)

loop_
_atom_type_symbol
_atom_type_description
_atom_type_scat_dispersion_real
_atom_type_scat_dispersion_imag
_atom_type_scat_source
C C 0.0181 0.0091 'International Tables Vol C Tables 4.2.6.8 and 6.1.1.4'
H H 0.0000 0.0000 'International Tables Vol C Tables 4.2.6.8 and 6.1.1.4'
N N 0.0311 0.0180 'International Tables Vol C Tables 4.2.6.8 and 6.1.1.4'
O O 0.0492 0.0322 'International Tables Vol C Tables 4.2.6.8 and 6.1.1.4'

loop_
_geom_angle_atom_site_label_1
_geom_angle_atom_site_label_2
_geom_angle_atom_site_label_3
_geom_angle
O_1 C_1 N_2 120.5(5)
O_1 C_1 CH3_1 121.9(5)
N_2 C_1 CH3_1 117.5(5)
N_2 CA_2 C_2 111.8(4)
N_2 CA_2 CB_2 112.3(4)
C_2 CA_2 CB_2 112.2(5)
C_1 N_2 CA_2 119.9(4)
CG1_2 CB_2 CG2_2 110.0(5)
CG1_2 CB_2 CA_2 111.0(5)
CG2_2 CB_2 CA_2 109.9(5)
O_2 C_2 N_3 122.4(5)
O_2 C_2 CA_2 119.8(5)
N_3 C_2 CA_2 117.7(4)
C_2 N_3 CA_3 122.8(4)
N_3 CA_3 C_3 107.0(4)
N_3 CA_3 CB1_3 107.2(4)
C_3 CA_3 CB1_3 109.8(5)
N_3 CA_3 CB2_3 109.3(5)
C_3 CA_3 CB2_3 112.0(5)
CB1_3 CA_3 CB2_3 111.4(5)
N1_3 C_3 C1_3 109.5(5)
N1_3 C_3 CA_3 124.4(5)
C1_3 C_3 CA_3 125.9(5)
N2_3 N1_3 C_3 108.2(5)
N1_3 N2_3 N_4 107.3(4)
N_4 C1_3 C_3 104.4(5)
C1_3 N_4 N2_3 110.5(4)
C1_3 N_4 CA_4 129.0(5)
N2_3 N_4 CA_4 119.3(4)
N_4 CA_4 CB1_4 109.7(5)
N_4 CA_4 CB2_4 109.3(4)
CB1_4 CA_4 CB2_4 111.4(6)
N_4 CA_4 C_4 103.5(5)
CB1_4 CA_4 C_4 110.2(5)
CB2_4 CA_4 C_4 112.4(5)
O_4 C_4 N_5 121.4(5)
O_4 C_4 CA_4 121.6(5)
N_5 C_4 CA_4 117.0(5)
C_4 N_5 CA_5 117.9(5)
N_5 CA_5 C_5 111.5(5)
N_5 CA_5 CB_5 111.0(5)
C_5 CA_5 CB_5 113.1(5)
CG2_5 CB_5 CG1_5 110.4(5)
CG2_5 CB_5 CA_5 111.7(6)
CG1_5 CB_5 CA_5 108.9(5)
O_5 C_5 N_6 121.8(7)
O_5 C_5 CA_5 120.4(6)
N_6 C_5 CA_5 117.8(5)
C_5 N_6 CA_6 120.1(5)
N_6 CA_6 C_6 113.5(5)
O_6 C_6 N_7 122.6(6)
O_6 C_6 CA_6 121.5(6)
N_7 C_6 CA_6 115.9(6)
C_6 N_7 CA_7 118.9(6)
N_7 CA_7 C_7 111.7(5)
N_7 CA_7 CB_7 110.0(5)
C_7 CA_7 CB_7 109.2(5)
CG_7 CB_7 CA_7 115.3(6)
CD2_7 CG_7 CB_7 115.0(9)
CD2_7 CG_7 CD1_7 111.3(8)
CB_7 CG_7 CD1_7 109.5(7)
O_7 C_7 N_8 122.4(6)
O_7 C_7 CA_7 120.5(7)
N_8 C_7 CA_7 117.0(5)
C_7 N_8 CA_8 123.9(5)
N_8 CA_8 C_8 110.6(5)
N_8 CA_8 CB2_8 107.0(4)
C_8 CA_8 CB2_8 106.0(5)
N_8 CA_8 CB1_8 111.2(6)
C_8 CA_8 CB1_8 111.1(5)
CB2_8 CA_8 CB1_8 110.7(6)
O_8 C_8 N_9 121.7(6)
O_8 C_8 CA_8 120.8(5)
N_9 C_8 CA_8 117.0(5)
C_8 N_9 CA_9 122.2(5)
N_9 CA_9 CB2_9 110.5(5)
N_9 CA_9 C_9 110.6(5)
CB2_9 CA_9 C_9 108.2(5)
N_9 CA_9 CB1_9 107.4(6)
CB2_9 CA_9 CB1_9 110.2(5)
C_9 CA_9 CB1_9 110.0(5)
O_9 C_9 N_10 119.7(5)
O_9 C_9 CA_9 119.2(6)
N_10 C_9 CA_9 120.9(5)
C_9 N_10 CA_10 118.0(5)
C_9 N_10 CD_10 130.2(5)
CA_10 N_10 CD_10 111.8(5)
N_10 CA_10 C_10 115.8(6)
N_10 CA_10 CB_10 103.2(5)
C_10 CA_10 CB_10 110.2(6)
O_10 C_10 N_11 123.0(7)
O_10 C_10 CA_10 120.7(7)
N_11 C_10 CA_10 116.1(5)
CG_10 CB_10 CA_10 104.4(6)
OD_10 CG_10 CD_10 112.3(7)
OD_10 CG_10 CB_10 109.0(7)
CD_10 CG_10 CB_10 104.1(6)
N_10 CD_10 CG_10 101.2(5)
C_10 N_11 CA_11 120.7(5)
N_11 CA_11 CB_11 118.4(7)
N_11 CA_11 C_11 114.9(5)
CB_11 CA_11 C_11 111.6(8)
O_11 C_11 N_12 122.6(7)
O_11 C_11 CA_11 119.1(6)
N_12 C_11 CA_11 118.2(6)
OE1_11 CD_11 NE2_11 123.5(11)
OE1_11 CD_11 CG_11 124.9(12)
NE2_11 CD_11 CG_11 111.4(11)
CG_11 CB_11 CA_11 128.7(11)
CB_11 CG_11 CD_11 114.7(14)
OE1_11 CD_11 NE2_11 124.3(16)
OE1_11 CD_11 CG_11 124.1(15)
NE2_11 CD_11 CG_11 110.5(14)
C_11 N_12 CA_12 120.0(6)
N_12 CA_12 CB2_12 108.2(6)
N_12 CA_12 CB1_12 109.1(6)
CB2_12 CA_12 CB1_12 111.5(7)
N_12 CA_12 C_12 110.8(5)
CB2_12 CA_12 C_12 107.3(6)
CB1_12 CA_12 C_12 110.0(6)
O_12 C_12 N_13 120.8(6)
O_12 C_12 CA_12 118.7(6)
N_13 C_12 CA_12 120.5(6)
C_12 N_13 CD_13 131.4(5)
C_12 N_13 CA_13 116.9(5)
CD_13 N_13 CA_13 111.3(5)
N_13 CA_13 C_13 114.8(6)
N_13 CA_13 CB_13 102.4(5)
C_13 CA_13 CB_13 111.6(7)
CG_13 CB_13 CA_13 104.2(6)
OD_13 CG_13 CB_13 107.5(6)
OD_13 CG_13 CD_13 112.0(7)
CB_13 CG_13 CD_13 102.0(6)
N_13 CD_13 CG_13 103.8(5)
O_13 C_13 N_14 122.4(7)
O_13 C_13 CA_13 119.0(7)
N_14 C_13 CA_13 118.5(5)
C_13 N_14 CA_14 123.0(5)
N_14 CA_14 C_14 109.2(5)
N_14 CA_14 CB2_14 108.0(5)
C_14 CA_14 CB2_14 109.6(7)
N_14 CA_14 CB1_14 110.1(7)
C_14 CA_14 CB1_14 110.2(5)
CB2_14 CA_14 CB1_14 109.7(7)
O_14 C_14 N_15 123.0(6)
O_14 C_14 CA_14 121.4(5)
N_15 C_14 CA_14 115.2(5)
C_14 N_15 CA_15 124.2(5)
O_15 C_15 CA_15 112.5(5)
N_15 CA_15 C_15 109.4(6)
N_15 CA_15 CB_15 110.4(5)
C_15 CA_15 CB_15 111.1(5)
CD1_15 CG_15 CD2_15 116.2(8)
CD1_15 CG_15 CB_15 121.5(7)
CD2_15 CG_15 CB_15 122.3(8)
CG_15 CB_15 CA_15 112.9(5)
CG_15 CD2_15 CE2_15 120.6(10)
CZ_15 CE1_15 CD1_15 122.1(11)
CZ_15 CE2_15 CD2_15 120.5(9)
CE1_15 CZ_15 CE2_15 118.5(9)
CG_15 CD1_15 CE1_15 122.0(10)
N_20 C1_20 C2_20 179.4(9)

loop_
_geom_bond_atom_site_label_1
_geom_bond_atom_site_label_2
_geom_bond_distance
CH3_1 C_1 1.489(8)
C_1 O_1 1.240(6)
C_1 N_2 1.344(7)
CA_2 N_2 1.447(8)
CA_2 C_2 1.520(8)
CA_2 CB_2 1.537(8)
CB_2 CG1_2 1.522(10)
CB_2 CG2_2 1.525(10)
C_2 O_2 1.242(6)
C_2 N_3 1.351(7)
N_3 CA_3 1.485(7)
CA_3 C_3 1.515(7)
CA_3 CB1_3 1.523(8)
CA_3 CB2_3 1.526(8)
C_3 N1_3 1.360(7)
C_3 C1_3 1.364(8)
N1_3 N2_3 1.320(6)
N2_3 N_4 1.357(7)
C1_3 N_4 1.355(7)
N_4 CA_4 1.477(7)
CA_4 CB1_4 1.510(8)
CA_4 CB2_4 1.519(9)
CA_4 C_4 1.538(8)
C_4 O_4 1.224(7)
C_4 N_5 1.357(7)
N_5 CA_5 1.457(7)
CA_5 C_5 1.529(10)
CA_5 CB_5 1.561(8)
CB_5 CG2_5 1.499(11)
CB_5 CG1_5 1.524(9)
O_5 C_5 1.232(7)
C_5 N_6 1.339(8)
N_6 CA_6 1.444(9)
CA_6 C_6 1.513(9)
C_6 O_6 1.233(8)
C_6 N_7 1.356(8)
N_7 CA_7 1.461(7)
CA_7 C_7 1.521(9)
CA_7 CB_7 1.547(9)
CB_7 CG_7 1.514(10)
CG_7 CD2_7 1.440(14)
CG_7 CD1_7 1.520(13)
C_7 O_7 1.241(8)
C_7 N_8 1.349(9)
N_8 CA_8 1.471(8)
CA_8 C_8 1.519(9)
CA_8 CB2_8 1.535(10)
CA_8 CB1_8 1.542(9)
C_8 O_8 1.253(7)
C_8 N_9 1.326(8)
N_9 CA_9 1.483(8)
CA_9 CB2_9 1.528(9)
CA_9 C_9 1.528(8)
CA_9 CB1_9 1.539(10)
C_9 O_9 1.248(7)
C_9 N_10 1.340(8)
N_10 CA_10 1.470(8)
N_10 CD_10 1.477(7)
CA_10 C_10 1.488(10)
CA_10 CB_10 1.546(10)
C_10 O_10 1.224(7)
C_10 N_11 1.347(9)
CB_10 CG_10 1.511(10)
CG_10 OD_10 1.415(11)
CG_10 CD_10 1.507(10)
N_11 CA_11 1.445(10)
CA_11 CB_11 1.495(8)
CA_11 C_11 1.504(11)
C_11 O_11 1.251(9)
C_11 N_12 1.324(8)
CG_11 CD_11 1.518(11)
CD_11 OE1_11 1.245(11)
CD_11 NE2_11 1.284(11)
CB_11 CG_11 1.452(12)
CG_11 CD_11 1.518(12)
CD_11 OE1_11 1.227(12)
CD_11 NE2_11 1.328(12)
N_12 CA_12 1.456(9)
CA_12 CB2_12 1.528(11)
CA_12 CB1_12 1.530(12)
CA_12 C_12 1.539(9)
C_12 O_12 1.245(8)
C_12 N_13 1.366(9)
N_13 CD_13 1.465(9)
N_13 CA_13 1.477(7)
CA_13 C_13 1.478(11)
CA_13 CB_13 1.549(11)
CB_13 CG_13 1.506(12)
CG_13 OD_13 1.411(11)
CG_13 CD_13 1.522(10)
C_13 O_13 1.259(7)
C_13 N_14 1.340(10)
N_14 CA_14 1.466(10)
CA_14 C_14 1.525(9)
CA_14 CB2_14 1.527(11)
CA_14 CB1_14 1.539(9)
C_14 O_14 1.247(7)
C_14 N_15 1.339(7)
O_15 C_15 1.421(7)
N_15 CA_15 1.457(8)
C_15 CA_15 1.527(9)
CA_15 CB_15 1.535(8)
CG_15 CD1_15 1.367(12)
CG_15 CD2_15 1.386(11)
CG_15 CB_15 1.519(10)
CD2_15 CE2_15 1.387(13)
CE1_15 CZ_15 1.312(15)
CE1_15 CD1_15 1.369(14)
CE2_15 CZ_15 1.375(15)
N_20 C1_20 1.114(9)
C1_20 C2_20 1.425(11)
